data_7064234
loop_
_publ_author_name
'Sidlyaruk, Nikita'
'Smolobochkin, Andrey'
'Gazizov, Almir'
'Rizbayeva, Tanzilya'
'Gerasimova, Daria'
'Garifzyanov, Airat'
'Shirokov, Valeriy'
'Burilov, Alexander'
'Pudovik, Michail'

_publ_section_title
;
 Acceleration of the Arbuzov-type reaction via double activation of imine
 and H-phosphonate
;
_journal_issue 8
_journal_name_full 'New Journal of Chemistry'
_journal_page_first 3615
_journal_page_last 3627
_journal_paper_doi 10.1039/D5NJ04753F
_journal_volume 50
_journal_year 2026
_chemical_formula_moiety 'Cl, C18 H21 N O3 P, H2 O'
_chemical_formula_sum 'C18 H23 Cl N O4 P'
_chemical_formula_weight 383.79
_space_group_crystal_system monoclinic
_space_group_IT_number 7
_space_group_name_Hall 'P -2yc'
_space_group_name_H-M_alt 'P 1 c 1'
_atom_sites_solution_hydrogens mixed
_atom_sites_solution_primary dual
_audit_creation_date 2025-04-04
_audit_creation_method
;
Olex2 1.3
(compiled 2020.11.12 svn.r5f609507 for OlexSys, GUI svn.r6408)
;
_audit_update_record
;
2025-04-04 deposited with the CCDC.	2026-01-19 downloaded from the CCDC.
;
_cell_angle_alpha 90
_cell_angle_beta 104.174(12)
_cell_angle_gamma 90
_cell_formula_units_Z 2
_cell_length_a 6.337(4)
_cell_length_b 16.965(10)
_cell_length_c 9.393(5)
_cell_measurement_reflns_used 2518
_cell_measurement_temperature 150.00
_cell_measurement_theta_max 25.29
_cell_measurement_theta_min 2.40
_cell_volume 979.1(10)
_computing_cell_refinement 'SAINT V8.40B (?, 2016)'
_computing_data_reduction 'SAINT V8.40B (?, 2016)'
_computing_molecular_graphics 'Olex2 1.3 (Dolomanov et al., 2009)'
_computing_publication_material 'Olex2 1.3 (Dolomanov et al., 2009)'
_computing_structure_refinement 'XL  (Sheldrick, 2008)'
_computing_structure_solution 'SHELXT 2018/2 (Sheldrick, 2018)'
_diffrn_ambient_temperature 150.00
_diffrn_measured_fraction_theta_full 0.998
_diffrn_measured_fraction_theta_max 0.998
_diffrn_measurement_device_type 'Bruker APEX-II CCD'
_diffrn_measurement_method '\f and \w scans'
_diffrn_radiation_probe x-ray
_diffrn_radiation_type MoK\a
_diffrn_radiation_wavelength 0.71073
_diffrn_reflns_av_R_equivalents 0.0695
_diffrn_reflns_av_unetI/netI 0.0967
_diffrn_reflns_Laue_measured_fraction_full 0.998
_diffrn_reflns_Laue_measured_fraction_max 0.998
_diffrn_reflns_limit_h_max 8
_diffrn_reflns_limit_h_min -8
_diffrn_reflns_limit_k_max 20
_diffrn_reflns_limit_k_min -21
_diffrn_reflns_limit_l_max 11
_diffrn_reflns_limit_l_min -11
_diffrn_reflns_number 8828
_diffrn_reflns_point_group_measured_fraction_full 0.872
_diffrn_reflns_point_group_measured_fraction_max 0.873
_diffrn_reflns_theta_full 25.242
_diffrn_reflns_theta_max 26.989
_diffrn_reflns_theta_min 2.401
_diffrn_source_current 1.4
_diffrn_source_power 0.07
_diffrn_source_voltage 50.0
_diffrn_standards_number 0
_exptl_absorpt_coefficient_mu 0.298
_exptl_absorpt_correction_T_max 0.7460
_exptl_absorpt_correction_T_min 0.5509
_exptl_absorpt_correction_type multi-scan
_exptl_absorpt_process_details
;
SADABS-2016/2 (Bruker,2016/2) was used for absorption correction.
wR2(int) was 0.1100 before and 0.0718 after correction.
The Ratio of minimum to maximum transmission is 0.7385.
The \l/2 correction factor is Not present.
;
_exptl_crystal_colour colourless
_exptl_crystal_colour_primary colourless
_exptl_crystal_density_diffrn 1.302
_exptl_crystal_description prism
_exptl_crystal_F_000 404
_exptl_crystal_size_max 0.409
_exptl_crystal_size_mid 0.256
_exptl_crystal_size_min 0.122
_refine_diff_density_max 0.994
_refine_diff_density_min -0.758
_refine_diff_density_rms 0.121
_refine_ls_abs_structure_details
;
 Flack x determined using 855 quotients [(I+)-(I-)]/[(I+)+(I-)]
 (Parsons, Flack and Wagner, Acta Cryst. B69 (2013) 249-259).
;
_refine_ls_abs_structure_Flack 0.22(7)
_refine_ls_extinction_method none
_refine_ls_goodness_of_fit_ref 1.133
_refine_ls_hydrogen_treatment constr
_refine_ls_matrix_type full
_refine_ls_number_parameters 219
_refine_ls_number_reflns 3706
_refine_ls_number_restraints 3
_refine_ls_restrained_S_all 1.132
_refine_ls_R_factor_all 0.1137
_refine_ls_R_factor_gt 0.0944
_refine_ls_shift/su_max 0.000
_refine_ls_shift/su_mean 0.000
_refine_ls_structure_factor_coef Fsqd
_refine_ls_weighting_details 'w=1/[\s^2^(Fo^2^)+(0.0889P)^2^+2.2789P] where P=(Fo^2^+2Fc^2^)/3'
_refine_ls_weighting_scheme calc
_refine_ls_wR_factor_gt 0.2041
_refine_ls_wR_factor_ref 0.2140
_reflns_Friedel_coverage 0.742
_reflns_Friedel_fraction_full 0.744
_reflns_Friedel_fraction_max 0.748
_reflns_number_gt 3009
_reflns_number_total 3706
_reflns_threshold_expression 'I > 2\s(I)'
_cod_data_source_file d5nj04753f2.cif
_cod_data_source_block dp372_0m
_cod_depositor_comments 'Adding full bibliography for 7064233--7064234.cif.'
_cod_original_cell_volume 979.0(10)
_cod_original_sg_symbol_H-M 'P c'
_cod_database_code 7064234
_shelx_shelxl_version_number 2019/1
_shelx_space_group_comment
;
The symmetry employed for this shelxl refinement is uniquely defined
by the following loop, which should always be used as a source of
symmetry information in preference to the above space-group names.
They are only intended as comments.
;
_shelx_estimated_absorpt_t_max 0.965
_shelx_estimated_absorpt_t_min 0.888
_olex2_refinement_description
;
1. Fixed Uiso
 At 1.2 times of:
  All C(H) groups, All C(H,H) groups, All N(H,H) groups
 At 1.5 times of:
  All C(H,H,H) groups, All O(H) groups, All O(H,H) groups
2. Restrained distances
 H2-O4
 1.711 with sigma of 0.02
3. Uiso/Uaniso restraints and constraints
Uanis(C5) = Uanis(C2) = Uanis(C3)
4.a Free rotating group:
 O4(H4A,H4B)
4.b Ternary CH refined with riding coordinates:
 C5(H5)
4.c Secondary CH2 refined with riding coordinates:
 N1(H1A,H1B), C2(H2A,H2B), C3(H3A,H3B)
4.d Aromatic/amide H refined with riding coordinates:
 C7(H7), C8(H8), C9(H9), C10(H10), C11(H11), C12(H12), C14(H14), C15(H15),
 C17(H17), C18(H18)
4.e Idealised Me refined as rotating group:
 C19(H19A,H19B,H19C)
4.f Idealised tetrahedral OH refined as rotating group:
 O2(H2)
;
_olex2_submission_special_instructions 'No special instructions were received'

loop_
_space_group_symop_operation_xyz
'x, y, z'
'x, -y, z+1/2'

loop_
_atom_site_label
_atom_site_type_symbol
_atom_site_fract_x
_atom_site_fract_y
_atom_site_fract_z
_atom_site_U_iso_or_equiv
_atom_site_adp_type
_atom_site_occupancy
_atom_site_site_symmetry_order
_atom_site_calc_flag
_atom_site_refinement_flags_posn
_atom_site_refinement_flags_adp
_atom_site_refinement_flags_occupancy
_atom_site_disorder_assembly
_atom_site_disorder_group
Cl1 Cl 1.0198(4) 0.45679(14) -0.0683(3) 0.0245(6) Uani 1 1 d . . . . .
P1 P 0.7583(3) 0.32114(14) 0.4094(2) 0.0168(5) Uani 1 1 d . . . . .
O1 O 0.5887(11) 0.3669(4) 0.3012(7) 0.0236(16) Uani 1 1 d . . . . .
O2 O 0.9992(11) 0.3340(4) 0.4095(7) 0.0233(16) Uani 1 1 d . . . . .
H2 H 1.006854 0.356230 0.330966 0.035 Uiso 1 1 calc DR U . . .
O3 O -0.0590(14) 0.1101(4) 0.9736(9) 0.042(2) Uani 1 1 d . . . . .
N1 N 0.7720(13) 0.4370(5) 0.6094(9) 0.0217(18) Uani 1 1 d . . . . .
H1A H 0.828559 0.457543 0.537201 0.026 Uiso 1 1 calc R U . . .
H1B H 0.856798 0.452377 0.697816 0.026 Uiso 1 1 calc R U . . .
C2 C 0.5408(16) 0.4651(6) 0.5921(11) 0.0211(12) Uani 1 1 d . . . . .
H2A H 0.460422 0.466893 0.487557 0.025 Uiso 1 1 calc R U . . .
H2B H 0.536537 0.517822 0.636581 0.025 Uiso 1 1 calc R U . . .
C3 C 0.4491(16) 0.4012(6) 0.6767(11) 0.0211(12) Uani 1 1 d . . . . .
H3A H 0.470679 0.416163 0.781160 0.025 Uiso 1 1 calc R U . . .
H3B H 0.291568 0.393392 0.633480 0.025 Uiso 1 1 calc R U . . .
C4 C 0.5739(15) 0.3274(6) 0.6627(10) 0.021(2) Uani 1 1 d . . . . .
C5 C 0.7644(16) 0.3506(6) 0.5994(10) 0.0211(12) Uani 1 1 d . . . . .
H5 H 0.900743 0.329244 0.665352 0.025 Uiso 1 1 calc R U . . .
C6 C 0.7095(15) 0.2171(6) 0.4001(11) 0.024(2) Uani 1 1 d . . . . .
C7 C 0.5026(18) 0.1882(7) 0.3303(13) 0.034(3) Uani 1 1 d . . . . .
H7 H 0.388532 0.223829 0.288703 0.041 Uiso 1 1 calc R U . . .
C8 C 0.465(3) 0.1090(8) 0.3220(16) 0.053(4) Uani 1 1 d . . . . .
H8 H 0.327503 0.089384 0.269670 0.063 Uiso 1 1 calc R U . . .
C9 C 0.628(2) 0.0569(7) 0.3900(15) 0.041(3) Uani 1 1 d . . . . .
H9 H 0.598256 0.002015 0.390410 0.049 Uiso 1 1 calc R U . . .
C10 C 0.830(2) 0.0850(7) 0.4563(12) 0.034(3) Uani 1 1 d . . . . .
H10 H 0.942696 0.049340 0.499924 0.041 Uiso 1 1 calc R U . . .
C11 C 0.8709(18) 0.1644(6) 0.4601(12) 0.028(2) Uani 1 1 d . . . . .
H11 H 1.012916 0.183207 0.504938 0.034 Uiso 1 1 calc R U . . .
C12 C 0.5441(16) 0.2541(6) 0.6976(10) 0.022(2) Uani 1 1 d . . . . .
H12 H 0.643845 0.217376 0.674625 0.027 Uiso 1 1 calc R U . . .
C13 C 0.3768(16) 0.2191(6) 0.7684(11) 0.021(2) Uani 1 1 d . . . . .
C14 C 0.2608(16) 0.2654(6) 0.8488(11) 0.024(2) Uani 1 1 d . . . . .
H14 H 0.284598 0.320635 0.857878 0.028 Uiso 1 1 calc R U . . .
C15 C 0.1122(16) 0.2295(6) 0.9141(11) 0.025(2) Uani 1 1 d . . . . .
H15 H 0.030810 0.261143 0.964927 0.030 Uiso 1 1 calc R U . . .
C16 C 0.0798(17) 0.1506(6) 0.9075(11) 0.020(2) Uani 1 1 d . . . . .
C17 C 0.1911(19) 0.1046(6) 0.8284(11) 0.027(2) Uani 1 1 d . . . . .
H17 H 0.168456 0.049227 0.822082 0.033 Uiso 1 1 calc R U . . .
C18 C 0.3349(17) 0.1394(6) 0.7589(11) 0.025(2) Uani 1 1 d . . . . .
H18 H 0.407519 0.107467 0.702797 0.031 Uiso 1 1 calc R U . . .
C19 C -0.162(2) 0.1548(7) 1.0673(13) 0.040(3) Uani 1 1 d . . . . .
H19A H -0.267262 0.191401 1.007849 0.059 Uiso 1 1 calc R U . . .
H19B H -0.051415 0.184691 1.138102 0.059 Uiso 1 1 calc R U . . .
H19C H -0.237218 0.118958 1.120148 0.059 Uiso 1 1 calc R U . . .
O4 O 1.1649(11) 0.3540(5) 0.2043(8) 0.0284(17) Uani 1 1 d DG . . . .
H4A H 1.301727 0.343924 0.211311 0.043 Uiso 1 1 d G U . . .
H4B H 1.137817 0.395524 0.148558 0.043 Uiso 1 1 d G U . . .

loop_
_atom_site_aniso_label
_atom_site_aniso_U_11
_atom_site_aniso_U_22
_atom_site_aniso_U_33
_atom_site_aniso_U_23
_atom_site_aniso_U_13
_atom_site_aniso_U_12
Cl1 0.0211(13) 0.0389(14) 0.0093(10) -0.0040(10) -0.0042(9) 0.0098(11)
P1 0.0100(11) 0.0299(13) 0.0098(11) 0.0014(11) 0.0010(9) -0.0008(11)
O1 0.020(4) 0.037(4) 0.013(3) 0.007(3) 0.004(3) -0.003(3)
O2 0.015(4) 0.043(4) 0.011(3) 0.001(3) 0.001(3) -0.006(3)
O3 0.059(6) 0.033(4) 0.049(5) 0.001(4) 0.042(5) -0.016(4)
N1 0.016(4) 0.038(5) 0.010(4) 0.002(3) 0.002(3) -0.007(4)
C2 0.016(3) 0.031(3) 0.017(3) 0.001(2) 0.005(2) -0.003(2)
C3 0.016(3) 0.031(3) 0.017(3) 0.001(2) 0.005(2) -0.003(2)
C4 0.013(5) 0.043(6) 0.007(4) -0.003(4) -0.001(4) -0.004(4)
C5 0.016(3) 0.031(3) 0.017(3) 0.001(2) 0.005(2) -0.003(2)
C6 0.014(6) 0.043(6) 0.017(5) -0.006(4) 0.009(5) -0.003(4)
C7 0.016(6) 0.045(7) 0.039(7) 0.005(5) 0.000(5) -0.003(5)
C8 0.051(9) 0.051(9) 0.048(9) 0.005(7) -0.002(7) -0.009(7)
C9 0.046(8) 0.027(6) 0.047(8) -0.001(5) 0.004(6) -0.015(6)
C10 0.048(8) 0.028(6) 0.026(6) 0.007(5) 0.006(5) 0.011(5)
C11 0.018(5) 0.041(6) 0.024(5) -0.003(5) 0.002(5) 0.005(5)
C12 0.014(5) 0.035(6) 0.016(5) 0.005(4) 0.001(4) 0.006(4)
C13 0.012(5) 0.033(6) 0.016(5) 0.006(4) 0.001(4) 0.004(4)
C14 0.014(5) 0.032(6) 0.019(5) 0.000(4) -0.005(4) -0.003(4)
C15 0.015(5) 0.041(6) 0.023(5) -0.001(5) 0.014(5) 0.002(4)
C16 0.018(5) 0.027(5) 0.016(5) -0.001(4) 0.007(4) 0.003(4)
C17 0.037(6) 0.021(5) 0.023(5) 0.001(4) 0.007(5) -0.004(5)
C18 0.032(7) 0.024(5) 0.026(6) 0.004(4) 0.016(5) 0.009(4)
C19 0.039(8) 0.055(8) 0.030(7) -0.005(5) 0.019(6) -0.009(6)
O4 0.011(4) 0.057(5) 0.016(4) 0.011(3) 0.001(3) 0.004(3)

loop_
_atom_type_symbol
_atom_type_description
_atom_type_scat_dispersion_real
_atom_type_scat_dispersion_imag
_atom_type_scat_source
C C 0.0033 0.0016 'International Tables Vol C Tables 4.2.6.8 and 6.1.1.4'
H H 0.0000 0.0000 'International Tables Vol C Tables 4.2.6.8 and 6.1.1.4'
Cl Cl 0.1484 0.1585 'International Tables Vol C Tables 4.2.6.8 and 6.1.1.4'
N N 0.0061 0.0033 'International Tables Vol C Tables 4.2.6.8 and 6.1.1.4'
O O 0.0106 0.0060 'International Tables Vol C Tables 4.2.6.8 and 6.1.1.4'
P P 0.1023 0.0942 'International Tables Vol C Tables 4.2.6.8 and 6.1.1.4'

loop_
_exptl_crystal_face_index_h
_exptl_crystal_face_index_k
_exptl_crystal_face_index_l
_exptl_crystal_face_perp_dist
-1.00 -1.00 1.00 0.1140
-1.00 0.00 -1.00 0.1280
0.00 -1.00 1.00 0.0720
0.00 1.00 -1.00 0.1040
0.00 1.00 0.00 0.0290
0.00 -1.00 0.00 0.0610
0.00 1.00 1.00 0.0490
0.00 -1.00 -1.00 0.1070
1.00 1.00 -1.00 0.1910
1.00 0.00 1.00 0.0990

loop_
_geom_angle_atom_site_label_1
_geom_angle_atom_site_label_2
_geom_angle_atom_site_label_3
_geom_angle
_geom_angle_site_symmetry_1
_geom_angle_site_symmetry_3
_geom_angle_publ_flag
O1 P1 O2 118.1(4) . . ?
O1 P1 C5 110.9(4) . . ?
O1 P1 C6 113.0(5) . . ?
O2 P1 C5 100.1(4) . . ?
O2 P1 C6 107.4(4) . . ?
C6 P1 C5 106.1(4) . . ?
P1 O2 H2 109.5 . . ?
C16 O3 C19 116.7(8) . . ?
H1A N1 H1B 108.6 . . ?
C2 N1 H1A 110.3 . . ?
C2 N1 H1B 110.3 . . ?
C5 N1 H1A 110.3 . . ?
C5 N1 H1B 110.3 . . ?
C5 N1 C2 107.0(7) . . ?
N1 C2 H2A 111.5 . . ?
N1 C2 H2B 111.5 . . ?
N1 C2 C3 101.6(7) . . ?
H2A C2 H2B 109.3 . . ?
C3 C2 H2A 111.5 . . ?
C3 C2 H2B 111.5 . . ?
C2 C3 H3A 110.6 . . ?
C2 C3 H3B 110.6 . . ?
H3A C3 H3B 108.8 . . ?
C4 C3 C2 105.5(7) . . ?
C4 C3 H3A 110.6 . . ?
C4 C3 H3B 110.6 . . ?
C3 C4 C5 107.7(8) . . ?
C12 C4 C3 131.0(8) . . ?
C12 C4 C5 121.3(9) . . ?
P1 C5 H5 108.2 . . ?
N1 C5 P1 109.0(6) . . ?
N1 C5 C4 104.5(7) . . ?
N1 C5 H5 108.2 . . ?
C4 C5 P1 118.5(7) . . ?
C4 C5 H5 108.2 . . ?
C7 C6 P1 119.9(9) . . ?
C11 C6 P1 121.3(8) . . ?
C11 C6 C7 118.8(10) . . ?
C6 C7 H7 120.0 . . ?
C8 C7 C6 120.1(12) . . ?
C8 C7 H7 120.0 . . ?
C7 C8 H8 119.9 . . ?
C7 C8 C9 120.1(13) . . ?
C9 C8 H8 119.9 . . ?
C8 C9 H9 120.2 . . ?
C10 C9 C8 119.7(11) . . ?
C10 C9 H9 120.2 . . ?
C9 C10 H10 119.8 . . ?
C9 C10 C11 120.4(11) . . ?
C11 C10 H10 119.8 . . ?
C6 C11 H11 119.6 . . ?
C10 C11 C6 120.8(11) . . ?
C10 C11 H11 119.6 . . ?
C4 C12 H12 114.9 . . ?
C4 C12 C13 130.2(9) . . ?
C13 C12 H12 114.9 . . ?
C14 C13 C12 122.1(9) . . ?
C18 C13 C12 120.4(8) . . ?
C18 C13 C14 117.6(9) . . ?
C13 C14 H14 120.3 . . ?
C15 C14 C13 119.4(10) . . ?
C15 C14 H14 120.3 . . ?
C14 C15 H15 119.1 . . ?
C16 C15 C14 121.8(9) . . ?
C16 C15 H15 119.1 . . ?
O3 C16 C17 115.3(9) . . ?
C15 C16 O3 125.3(8) . . ?
C15 C16 C17 119.4(9) . . ?
C16 C17 H17 120.1 . . ?
C18 C17 C16 119.7(9) . . ?
C18 C17 H17 120.1 . . ?
C13 C18 C17 122.0(9) . . ?
C13 C18 H18 119.0 . . ?
C17 C18 H18 119.0 . . ?
O3 C19 H19A 109.5 . . ?
O3 C19 H19B 109.5 . . ?
O3 C19 H19C 109.5 . . ?
H19A C19 H19B 109.5 . . ?
H19A C19 H19C 109.5 . . ?
H19B C19 H19C 109.5 . . ?
H4A O4 H4B 104.5 . . ?

loop_
_geom_bond_atom_site_label_1
_geom_bond_atom_site_label_2
_geom_bond_distance
_geom_bond_site_symmetry_2
_geom_bond_publ_flag
P1 O1 1.502(7) . ?
P1 O2 1.542(7) . ?
P1 C5 1.844(9) . ?
P1 C6 1.790(11) . ?
O2 H2 0.8400 . ?
O3 C16 1.378(11) . ?
O3 C19 1.434(12) . ?
N1 H1A 0.9100 . ?
N1 H1B 0.9100 . ?
N1 C2 1.511(12) . ?
N1 C5 1.469(13) . ?
C2 H2A 0.9900 . ?
C2 H2B 0.9900 . ?
C2 C3 1.540(12) . ?
C3 H3A 0.9900 . ?
C3 H3B 0.9900 . ?
C3 C4 1.503(14) . ?
C4 C5 1.522(12) . ?
C4 C12 1.311(14) . ?
C5 H5 1.0000 . ?
C6 C7 1.403(14) . ?
C6 C11 1.372(14) . ?
C7 H7 0.9500 . ?
C7 C8 1.364(17) . ?
C8 H8 0.9500 . ?
C8 C9 1.387(19) . ?
C9 H9 0.9500 . ?
C9 C10 1.367(18) . ?
C10 H10 0.9500 . ?
C10 C11 1.371(15) . ?
C11 H11 0.9500 . ?
C12 H12 0.9500 . ?
C12 C13 1.505(12) . ?
C13 C14 1.414(13) . ?
C13 C18 1.376(14) . ?
C14 H14 0.9500 . ?
C14 C15 1.384(13) . ?
C15 H15 0.9500 . ?
C15 C16 1.354(14) . ?
C16 C17 1.384(13) . ?
C17 H17 0.9500 . ?
C17 C18 1.377(13) . ?
C18 H18 0.9500 . ?
C19 H19A 0.9800 . ?
C19 H19B 0.9800 . ?
C19 H19C 0.9800 . ?
O4 H4A 0.8700 . ?
O4 H4B 0.8702 . ?

loop_
_geom_torsion_atom_site_label_1
_geom_torsion_atom_site_label_2
_geom_torsion_atom_site_label_3
_geom_torsion_atom_site_label_4
_geom_torsion
_geom_torsion_site_symmetry_1
_geom_torsion_site_symmetry_2
_geom_torsion_site_symmetry_3
_geom_torsion_site_symmetry_4
_geom_torsion_publ_flag
P1 C6 C7 C8 179.6(9) . . . . ?
P1 C6 C11 C10 178.0(8) . . . . ?
O1 P1 C5 N1 -48.8(7) . . . . ?
O1 P1 C5 C4 70.3(8) . . . . ?
O1 P1 C6 C7 -17.5(9) . . . . ?
O1 P1 C6 C11 162.6(7) . . . . ?
O2 P1 C5 N1 76.6(7) . . . . ?
O2 P1 C5 C4 -164.2(8) . . . . ?
O2 P1 C6 C7 -149.4(8) . . . . ?
O2 P1 C6 C11 30.6(9) . . . . ?
O3 C16 C17 C18 -179.6(10) . . . . ?
N1 C2 C3 C4 -29.1(10) . . . . ?
C2 N1 C5 P1 96.1(7) . . . . ?
C2 N1 C5 C4 -31.4(9) . . . . ?
C2 C3 C4 C5 11.2(11) . . . . ?
C2 C3 C4 C12 -170.4(10) . . . . ?
C3 C4 C5 P1 -109.4(8) . . . . ?
C3 C4 C5 N1 12.0(10) . . . . ?
C3 C4 C12 C13 -2.0(19) . . . . ?
C4 C12 C13 C14 -19.5(17) . . . . ?
C4 C12 C13 C18 161.9(11) . . . . ?
C5 P1 C6 C7 104.2(9) . . . . ?
C5 P1 C6 C11 -75.7(8) . . . . ?
C5 N1 C2 C3 37.9(9) . . . . ?
C5 C4 C12 C13 176.3(10) . . . . ?
C6 P1 C5 N1 -171.8(6) . . . . ?
C6 P1 C5 C4 -52.7(9) . . . . ?
C6 C7 C8 C9 3.8(19) . . . . ?
C7 C6 C11 C10 -2.0(14) . . . . ?
C7 C8 C9 C10 -5(2) . . . . ?
C8 C9 C10 C11 2.2(19) . . . . ?
C9 C10 C11 C6 1.2(16) . . . . ?
C11 C6 C7 C8 -0.5(16) . . . . ?
C12 C4 C5 P1 71.9(12) . . . . ?
C12 C4 C5 N1 -166.6(9) . . . . ?
C12 C13 C14 C15 -178.6(10) . . . . ?
C12 C13 C18 C17 176.7(10) . . . . ?
C13 C14 C15 C16 2.3(17) . . . . ?
C14 C13 C18 C17 -2.0(17) . . . . ?
C14 C15 C16 O3 177.6(11) . . . . ?
C14 C15 C16 C17 -2.7(17) . . . . ?
C15 C16 C17 C18 0.7(17) . . . . ?
C16 C17 C18 C13 1.7(18) . . . . ?
C18 C13 C14 C15 0.1(16) . . . . ?
C19 O3 C16 C15 -5.9(17) . . . . ?
C19 O3 C16 C17 174.5(11) . . . . ?
